data_2200901
loop_
_publ_author_name
'Wolska, Irena'
'Kossakowski, Jerzy'

_publ_section_title
;
 2,6-Dimethyl-3-nitro-8<i>H</i>-furo[2,3-<i>g</i>][1]benzopyran-8-one
;
_journal_issue 1
_journal_name_full 'Acta Crystallographica Section E'
_journal_page_first o40
_journal_page_last o41
_journal_paper_doi 10.1107/S1600536801019699
_journal_volume 58
_journal_year 2002
_chemical_formula_iupac 'C13 H9 N O5'
_chemical_formula_moiety 'C13 H9 N O5'
_chemical_formula_sum 'C13 H9 N O5'
_chemical_formula_weight 259.21
_chemical_name_systematic
;
2,6-Dimethyl-3-nitro-8H-furo[2,3-g][1]-benzopyran-8-one
;
_space_group_IT_number 14
_symmetry_cell_setting monoclinic
_symmetry_space_group_name_Hall '-P 2ybc'
_symmetry_space_group_name_H-M 'P 1 21/c 1'
_atom_sites_solution_hydrogens geom
_atom_sites_solution_primary direct
_atom_sites_solution_secondary difmap
_audit_creation_method SHELXL-97
_cell_angle_alpha 90.00
_cell_angle_beta 93.51(3)
_cell_angle_gamma 90.00
_cell_formula_units_Z 4
_cell_length_a 8.111(2)
_cell_length_b 5.7320(10)
_cell_length_c 24.235(5)
_cell_measurement_reflns_used 2228
_cell_measurement_temperature 293(2)
_cell_measurement_theta_max 21.18
_cell_measurement_theta_min 2.54
_cell_volume 1124.6(4)
_computing_cell_refinement 'CRYSALIS RED (Kuma, 1999)'
_computing_data_collection 'CRYSALIS CCD (Kuma, 1999)'
_computing_data_reduction 'CRYSALIS RED'
_computing_molecular_graphics
;
Stereochemical Workstation (Siemens, 1989)
;
_computing_publication_material SHELXL97
_computing_structure_refinement 'SHELXL97 (Sheldrick, 1997)'
_computing_structure_solution 'SHELXS97 (Sheldrick, 1990)'
_diffrn_ambient_temperature 293(2)
_diffrn_measured_fraction_theta_full .993
_diffrn_measured_fraction_theta_max .993
_diffrn_measurement_device_type 'Kuma KM-4 CCD'
_diffrn_measurement_method \w/2\q
_diffrn_radiation_monochromator graphite
_diffrn_radiation_source 'fine-focus sealed tube'
_diffrn_radiation_type MoK\a
_diffrn_radiation_wavelength .71073
_diffrn_reflns_av_R_equivalents .0787
_diffrn_reflns_av_sigmaI/netI .0553
_diffrn_reflns_limit_h_max 8
_diffrn_reflns_limit_h_min -8
_diffrn_reflns_limit_k_max 6
_diffrn_reflns_limit_k_min -4
_diffrn_reflns_limit_l_max 24
_diffrn_reflns_limit_l_min -26
_diffrn_reflns_number 4062
_diffrn_reflns_theta_full 22.50
_diffrn_reflns_theta_max 22.50
_diffrn_reflns_theta_min 3.65
_diffrn_standards_number 0
_exptl_absorpt_coefficient_mu .120
_exptl_absorpt_correction_type none
_exptl_crystal_colour orange
_exptl_crystal_density_diffrn 1.531
_exptl_crystal_density_method 'not measured'
_exptl_crystal_description prism
_exptl_crystal_F_000 536
_exptl_crystal_size_max .6
_exptl_crystal_size_mid .25
_exptl_crystal_size_min .03
_refine_diff_density_max .284
_refine_diff_density_min -.284
_refine_ls_extinction_method none
_refine_ls_goodness_of_fit_ref 1.129
_refine_ls_hydrogen_treatment constr
_refine_ls_matrix_type full
_refine_ls_number_parameters 172
_refine_ls_number_reflns 1463
_refine_ls_number_restraints 0
_refine_ls_restrained_S_all 1.129
_refine_ls_R_factor_all .0793
_refine_ls_R_factor_gt .0692
_refine_ls_shift/su_max <0.001
_refine_ls_shift/su_mean .000
_refine_ls_structure_factor_coef Fsqd
_refine_ls_weighting_details 'calc w = 1/[\s^2^(Fo^2^)+(0.0628P)^2^+1.4018P] where P = (Fo^2^+2Fc^2^)/3'
_refine_ls_weighting_scheme calc
_refine_ls_wR_factor_gt .1613
_refine_ls_wR_factor_ref .1679
_reflns_number_gt 1329
_reflns_number_total 1463
_reflns_threshold_expression I>2\s(I)
_cod_data_source_file dn6010.cif
_cod_data_source_block I
_cod_original_sg_symbol_H-M 'P 21/c'
_cod_database_code 2200901
_cod_database_fobs_code 2200901

loop_
_symmetry_equiv_pos_as_xyz
'x, y, z'
'-x, y+1/2, -z+1/2'
'-x, -y, -z'
'x, -y-1/2, z-1/2'

loop_
_atom_site_label
_atom_site_fract_x
_atom_site_fract_y
_atom_site_fract_z
_atom_site_U_iso_or_equiv
_atom_site_adp_type
_atom_site_calc_flag
_atom_site_refinement_flags
_atom_site_occupancy
_atom_site_disorder_assembly
_atom_site_disorder_group
_atom_site_type_symbol
O1 .2082(3) 1.2345(4) .63614(10) .0466(8) Uani d . 1 . . O
C2 .2591(5) 1.1733(7) .68872(17) .0498(11) Uani d . 1 . . C
C3 .3546(5) .9890(8) .69977(17) .0523(11) Uani d . 1 . . C
H3 .3882 .9573 .7364 .063 Uiso calc R 1 . . H
C4 .4077(5) .8374(7) .65758(17) .0492(11) Uani d . 1 . . C
C5 .3491(5) .9011(6) .60149(15) .0391(10) Uani d . 1 . . C
C6 .2517(4) 1.0989(6) .59301(15) .0361(9) Uani d . 1 . . C
C7 .1918(4) 1.1731(6) .54121(15) .0373(9) Uani d . 1 . . C
H7 .1300 1.3092 .5366 .045 Uiso calc R 1 . . H
C8 .2281(4) 1.0358(6) .49683(15) .0359(9) Uani d . 1 . . C
C9 .3241(4) .8369(6) .50553(15) .0356(9) Uani d . 1 . . C
C10 .3857(5) .7647(6) .55595(16) .0402(10) Uani d . 1 . . C
H10 .4495 .6303 .5601 .048 Uiso calc R 1 . . H
O11 .3429(3) .7235(4) .45595(10) .0421(7) Uani d . 1 . . O
C12 .2591(5) .8493(6) .41564(16) .0395(10) Uani d . 1 . . C
C13 .1907(4) 1.0374(6) .43831(15) .0356(9) Uani d . 1 . . C
O14 .4981(4) .6673(6) .66701(13) .0746(11) Uani d . 1 . . O
C15 .1959(7) 1.3375(9) .72908(19) .0693(14) Uani d . 1 . . C
H15A .1300 1.4548 .7100 .104 Uiso calc R 1 . . H
H15B .2870 1.4102 .7496 .104 Uiso calc R 1 . . H
H15C .1295 1.2545 .7540 .104 Uiso calc R 1 . . H
N16 .0927(4) 1.2086(6) .40878(14) .0447(9) Uani d . 1 . . N
O17 .0628(4) 1.1847(5) .35889(12) .0621(9) Uani d . 1 . . O
O18 .0439(4) 1.3705(5) .43550(13) .0638(10) Uani d . 1 . . O
C19 .2604(6) .7522(7) .35940(16) .0544(12) Uani d . 1 . . C
H19A .3250 .6118 .3602 .082 Uiso calc R 1 . . H
H19B .3078 .8640 .3355 .082 Uiso calc R 1 . . H
H19C .1494 .7177 .3459 .082 Uiso calc R 1 . . H

loop_
_atom_site_aniso_label
_atom_site_aniso_U_11
_atom_site_aniso_U_22
_atom_site_aniso_U_33
_atom_site_aniso_U_12
_atom_site_aniso_U_13
_atom_site_aniso_U_23
O1 .0565(18) .0477(16) .0350(16) .0098(13) -.0021(13) -.0058(13)
C2 .054(3) .057(3) .038(3) -.007(2) -.0002(19) -.004(2)
C3 .059(3) .063(3) .034(2) .001(2) -.0069(19) -.005(2)
C4 .052(3) .052(2) .043(3) .003(2) -.0096(19) -.001(2)
C5 .036(2) .044(2) .037(2) .0007(17) -.0037(17) -.0012(18)
C6 .038(2) .039(2) .031(2) .0014(17) .0014(16) -.0050(17)
C7 .037(2) .035(2) .040(2) .0065(16) -.0020(17) .0012(17)
C8 .032(2) .036(2) .040(2) .0006(17) .0009(16) -.0008(18)
C9 .037(2) .036(2) .034(2) .0043(17) .0030(16) -.0019(17)
C10 .041(2) .036(2) .043(2) .0076(17) -.0022(17) .0010(18)
O11 .0489(17) .0432(15) .0339(15) .0143(12) -.0002(12) -.0024(12)
C12 .040(2) .042(2) .037(2) .0005(18) .0056(17) .0020(18)
C13 .033(2) .037(2) .037(2) .0018(17) -.0011(16) .0044(18)
O14 .094(3) .078(2) .049(2) .039(2) -.0206(17) .0005(17)
C15 .086(4) .078(3) .043(3) .012(3) .002(2) -.014(2)
N16 .043(2) .048(2) .042(2) .0035(16) .0002(16) .0057(17)
O17 .078(2) .068(2) .039(2) .0113(16) -.0070(15) .0053(15)
O18 .083(2) .0529(18) .054(2) .0318(17) -.0024(16) -.0043(16)
C19 .071(3) .057(3) .035(2) .008(2) .002(2) -.004(2)

loop_
_atom_type_symbol
_atom_type_description
_atom_type_scat_dispersion_real
_atom_type_scat_dispersion_imag
_atom_type_scat_source
C C .0033 .0016 'International Tables Vol C Tables 4.2.6.8 and 6.1.1.4'
H H .0000 .0000 'International Tables Vol C Tables 4.2.6.8 and 6.1.1.4'
N N .0061 .0033 'International Tables Vol C Tables 4.2.6.8 and 6.1.1.4'
O O .0106 .0060 'International Tables Vol C Tables 4.2.6.8 and 6.1.1.4'

loop_
_geom_angle_atom_site_label_1
_geom_angle_atom_site_label_2
_geom_angle_atom_site_label_3
_geom_angle
C2 O1 C6 119.5(3)
C3 C2 O1 122.2(4)
C3 C2 C15 126.7(4)
O1 C2 C15 111.1(4)
C2 C3 C4 122.5(4)
C2 C3 H3 118.7
C4 C3 H3 118.7
O14 C4 C3 123.4(4)
O14 C4 C5 121.8(4)
C3 C4 C5 114.8(4)
C6 C5 C10 119.0(3)
C6 C5 C4 119.5(3)
C10 C5 C4 121.5(3)
O1 C6 C7 115.2(3)
O1 C6 C5 121.5(3)
C7 C6 C5 123.3(3)
C8 C7 C6 116.9(3)
C8 C7 H7 121.6
C6 C7 H7 121.6
C7 C8 C9 119.6(3)
C7 C8 C13 136.6(3)
C9 C8 C13 103.8(3)
C10 C9 O11 125.8(3)
C10 C9 C8 124.0(3)
O11 C9 C8 110.1(3)
C9 C10 C5 117.1(3)
C9 C10 H10 121.4
C5 C10 H10 121.4
C12 O11 C9 107.3(3)
C13 C12 O11 109.4(3)
C13 C12 C19 135.0(4)
O11 C12 C19 115.6(3)
C12 C13 N16 125.2(4)
C12 C13 C8 109.4(3)
N16 C13 C8 125.3(3)
C2 C15 H15A 109.5
C2 C15 H15B 109.5
H15A C15 H15B 109.5
C2 C15 H15C 109.5
H15A C15 H15C 109.5
H15B C15 H15C 109.5
O18 N16 O17 124.1(3)
O18 N16 C13 116.7(3)
O17 N16 C13 119.2(3)
C12 C19 H19A 109.5
C12 C19 H19B 109.5
H19A C19 H19B 109.5
C12 C19 H19C 109.5
H19A C19 H19C 109.5
H19B C19 H19C 109.5

loop_
_geom_bond_atom_site_label_1
_geom_bond_atom_site_label_2
_geom_bond_site_symmetry_2
_geom_bond_distance
_geom_bond_publ_flag
O1 C2 . 1.361(5) ?
O1 C6 . 1.366(4) ?
C2 C3 . 1.328(6) ?
C2 C15 . 1.472(6) ?
C3 C4 . 1.428(6) ?
C3 H3 . .9300 ?
C4 O14 . 1.233(5) ?
C4 C5 . 1.459(5) ?
C5 C6 . 1.390(5) ?
C5 C10 . 1.399(5) ?
C6 C7 . 1.385(5) ?
C7 C8 . 1.379(5) ?
C7 H7 . .9300 ?
C8 C9 . 1.390(5) ?
C8 C13 . 1.432(5) ?
C9 C10 . 1.356(5) ?
C9 O11 . 1.383(4) ?
C10 H10 . .9300 ?
O11 C12 . 1.362(4) ?
C12 C13 . 1.345(5) ?
C12 C19 . 1.473(5) ?
C13 N16 . 1.428(5) ?
C15 H15A . .9600 ?
C15 H15B . .9600 ?
C15 H15C . .9600 ?
N16 O18 . 1.212(4) ?
N16 O17 . 1.226(4) ?
C19 H19A . .9600 ?
C19 H19B . .9600 ?
C19 H19C . .9600 ?

loop_
_geom_hbond_atom_site_label_D
_geom_hbond_atom_site_label_H
_geom_hbond_atom_site_label_A
_geom_hbond_site_symmetry_A
_geom_hbond_distance_DH
_geom_hbond_distance_HA
_geom_hbond_distance_DA
_geom_hbond_angle_DHA
C7 H7 O18 . .93 2.53 2.985(5) 110.4
C10 H10 O11 3_666 .93 2.68 3.583(4) 164.1
C7 H7 O18 3_586 .93 2.44 3.309(5) 156.2
C3 H3 O14 2_656 .93 2.74 3.525(5) 142.5
C19 H19A O14 3_666 .96 2.27 3.191(5) 159.7
C15 H15C O17 4_586 .96 2.65 3.391(6) 133.9

loop_
_geom_torsion_atom_site_label_1
_geom_torsion_atom_site_label_2
_geom_torsion_atom_site_label_3
_geom_torsion_atom_site_label_4
_geom_torsion
C6 O1 C2 C3 2.1(6)
C6 O1 C2 C15 -178.5(4)
O1 C2 C3 C4 -1.7(7)
C15 C2 C3 C4 179.0(4)
C2 C3 C4 O14 179.0(4)
C2 C3 C4 C5 .1(6)
O14 C4 C5 C6 -177.9(4)
C3 C4 C5 C6 1.0(6)
O14 C4 C5 C10 3.4(6)
C3 C4 C5 C10 -177.6(4)
C2 O1 C6 C7 179.0(3)
C2 O1 C6 C5 -.9(5)
C10 C5 C6 O1 178.0(3)
C4 C5 C6 O1 -.6(6)
C10 C5 C6 C7 -1.8(6)
C4 C5 C6 C7 179.5(4)
O1 C6 C7 C8 -177.7(3)
C5 C6 C7 C8 2.2(6)
C6 C7 C8 C9 -1.5(5)
C6 C7 C8 C13 177.8(4)
C7 C8 C9 C10 .5(6)
C13 C8 C9 C10 -179.0(4)
C7 C8 C9 O11 179.0(3)
C13 C8 C9 O11 -.5(4)
O11 C9 C10 C5 -178.3(3)
C8 C9 C10 C5 .0(6)
C6 C5 C10 C9 .7(6)
C4 C5 C10 C9 179.3(4)
C10 C9 O11 C12 178.3(4)
C8 C9 O11 C12 -.1(4)
C9 O11 C12 C13 .7(4)
C9 O11 C12 C19 -178.4(3)
O11 C12 C13 N16 -179.6(3)
C19 C12 C13 N16 -.7(7)
O11 C12 C13 C8 -1.1(4)
C19 C12 C13 C8 177.8(4)
C7 C8 C13 C12 -178.4(4)
C9 C8 C13 C12 1.0(4)
C7 C8 C13 N16 .1(7)
C9 C8 C13 N16 179.5(3)
C12 C13 N16 O18 -178.3(4)
C8 C13 N16 O18 3.5(5)
C12 C13 N16 O17 1.8(6)
C8 C13 N16 O17 -176.5(3)

loop_
_cod_related_entry_id
_cod_related_entry_database
_cod_related_entry_code
1 ChemSpider 21132559
